data_7207654
loop_
_publ_author_name
'Rossi, Denise'
'Gelbrich, Thomas'
'Kahlenberg, Volker'
'Griesser, Ulrich J.'

_publ_section_title
;
 Supramolecular constructs and thermodynamic stability of four polymorphs
 and a co-crystal of pentobarbital (nembutal)
;
_journal_issue 7
_journal_name_full CrystEngComm
_journal_page_first 2494
_journal_paper_doi 10.1039/c2ce06659a
_journal_volume 14
_journal_year 2012
_chemical_formula_sum 'C11 H18 N2 O3'
_chemical_formula_weight 226.27
_chemical_name_common 'pentobarbital, nembutal'
_chemical_name_systematic
;

5-ethyl,5-(1-methylbutyl)barbituric acid
;
_space_group_IT_number 33
_symmetry_cell_setting orthorhombic
_symmetry_space_group_name_Hall 'P 2c -2n'
_symmetry_space_group_name_H-M 'P n a 21'
_atom_sites_solution_hydrogens geom
_atom_sites_solution_primary direct
_atom_sites_solution_secondary difmap
_audit_creation_method SHELXL-97
_cell_angle_alpha 90.00
_cell_angle_beta 90.00
_cell_angle_gamma 90.00
_cell_formula_units_Z 4
_cell_length_a 16.7545(15)
_cell_length_b 9.8660(8)
_cell_length_c 7.1799(5)
_cell_measurement_reflns_used 12496
_cell_measurement_temperature 120(2)
_cell_measurement_theta_max 26.02
_cell_measurement_theta_min 2.91
_cell_volume 1186.84(17)
_computing_cell_refinement 'DENZO (Otwinowski & Minor, 1997) & COLLECT (Hooft, R.W.W., 1998)'
_computing_data_collection 'COLLECT (Hooft, R.W.W., 1998)'
_computing_data_reduction 'DENZO (Otwinowski & Minor, 1997) & COLLECT (Hooft, R.W.W., 1998)'
_computing_structure_refinement 'SHELXL-97 (Sheldrick, 1997)'
_computing_structure_solution 'SHELXS-97 (Sheldrick, 1990)'
_diffrn_ambient_temperature 120(2)
_diffrn_detector_area_resol_mean '4096x4096pixels / 62x62mm'
_diffrn_measured_fraction_theta_full 0.997
_diffrn_measured_fraction_theta_max 0.997
_diffrn_measurement_device_type
;
Bruker-Nonius APEX II CCD camera on \k-goniostat
;
_diffrn_measurement_method '\f & \w scans'
_diffrn_radiation_monochromator '10cm confocal mirrors'
_diffrn_radiation_source 'Bruker-Nonius FR591 rotating anode'
_diffrn_radiation_type MoK\a
_diffrn_radiation_wavelength 0.71073
_diffrn_reflns_av_R_equivalents 0.0716
_diffrn_reflns_av_sigmaI/netI 0.0707
_diffrn_reflns_limit_h_max 19
_diffrn_reflns_limit_h_min -18
_diffrn_reflns_limit_k_max 10
_diffrn_reflns_limit_k_min -11
_diffrn_reflns_limit_l_max 8
_diffrn_reflns_limit_l_min -7
_diffrn_reflns_number 6337
_diffrn_reflns_theta_full 25.05
_diffrn_reflns_theta_max 25.05
_diffrn_reflns_theta_min 3.51
_exptl_absorpt_coefficient_mu 0.092
_exptl_absorpt_correction_T_max 0.9991
_exptl_absorpt_correction_T_min 0.9926
_exptl_absorpt_correction_type multi-scan
_exptl_absorpt_process_details 'SADABS 2007/2 (Sheldrick, G.M., 2007)'
_exptl_crystal_colour colourless
_exptl_crystal_density_diffrn 1.266
_exptl_crystal_density_method 'not measured'
_exptl_crystal_description plate
_exptl_crystal_F_000 488
_exptl_crystal_size_max 0.08
_exptl_crystal_size_mid 0.05
_exptl_crystal_size_min 0.01
_refine_diff_density_max 0.201
_refine_diff_density_min -0.218
_refine_diff_density_rms 0.052
_refine_ls_extinction_method none
_refine_ls_goodness_of_fit_ref 1.050
_refine_ls_hydrogen_treatment mixed
_refine_ls_matrix_type full
_refine_ls_number_parameters 169
_refine_ls_number_reflns 1981
_refine_ls_number_restraints 3
_refine_ls_restrained_S_all 1.050
_refine_ls_R_factor_all 0.0780
_refine_ls_R_factor_gt 0.0563
_refine_ls_shift/su_max 0.000
_refine_ls_shift/su_mean 0.000
_refine_ls_structure_factor_coef Fsqd
_refine_ls_weighting_details 'calc w=1/[\s^2^(Fo^2^)+(0.0291P)^2^+0.9131P] where P=(Fo^2^+2Fc^2^)/3'
_refine_ls_weighting_scheme calc
_refine_ls_wR_factor_gt 0.1149
_refine_ls_wR_factor_ref 0.1243
_reflns_number_gt 1603
_reflns_number_total 1981
_reflns_threshold_expression >2sigma(I)
_cod_data_source_file c2ce06659a.txt
_cod_data_source_block Nbtl-III
_cod_original_sg_symbol_H-M Pna21
_cod_database_code 7207654

loop_
_symmetry_equiv_pos_as_xyz
'x, y, z'
'-x, -y, z+1/2'
'x+1/2, -y+1/2, z'
'-x+1/2, y+1/2, z+1/2'

loop_
_atom_site_label
_atom_site_type_symbol
_atom_site_fract_x
_atom_site_fract_y
_atom_site_fract_z
_atom_site_U_iso_or_equiv
_atom_site_adp_type
_atom_site_occupancy
_atom_site_symmetry_multiplicity
_atom_site_calc_flag
_atom_site_refinement_flags
N1 N 0.23119(17) 0.8780(3) 0.5322(5) 0.0242(6) Uani 1 1 d D
H1 H 0.2037(19) 0.939(3) 0.601(5) 0.028(10) Uiso 1 1 d D
O2 O 0.11557(13) 0.7906(3) 0.4235(4) 0.0292(6) Uani 1 1 d .
N3 N 0.23122(18) 0.6936(3) 0.3280(4) 0.0240(7) Uani 1 1 d D
H3 H 0.2035(18) 0.633(3) 0.271(4) 0.014(9) Uiso 1 1 d D
O4 O 0.34485(14) 0.5964(2) 0.2277(4) 0.0307(6) Uani 1 1 d .
O6 O 0.34488(14) 0.9783(2) 0.6290(3) 0.0272(6) Uani 1 1 d .
C2 C 0.18727(19) 0.7883(3) 0.4292(5) 0.0228(7) Uani 1 1 d .
C4 C 0.3125(2) 0.6826(3) 0.3255(5) 0.0233(8) Uani 1 1 d .
C5 C 0.36233(19) 0.7771(3) 0.4457(5) 0.0239(7) Uani 1 1 d .
C6 C 0.31335(19) 0.8864(3) 0.5422(5) 0.0227(8) Uani 1 1 d .
C7 C 0.4242(2) 0.8489(4) 0.3161(5) 0.0273(8) Uani 1 1 d .
H7A H 0.4573 0.9112 0.3916 0.022(9) Uiso 1 1 calc R
H7B H 0.4600 0.7798 0.2613 0.022(9) Uiso 1 1 calc R
C8 C 0.3847(2) 0.9284(4) 0.1600(5) 0.0347(9) Uani 1 1 d .
H8A H 0.4259 0.9693 0.0810 0.036(11) Uiso 1 1 calc R
H8B H 0.3512 1.0000 0.2133 0.038(11) Uiso 1 1 calc R
H8C H 0.3516 0.8673 0.0850 0.049(13) Uiso 1 1 calc R
C9 C 0.4034(2) 0.6841(4) 0.5962(5) 0.0276(8) Uani 1 1 d .
H9 H 0.4310 0.6103 0.5258 0.021(8) Uiso 1 1 calc R
C10 C 0.3408(2) 0.6145(4) 0.7176(6) 0.0343(9) Uani 1 1 d .
H10A H 0.3012 0.5700 0.6379 0.052 Uiso 1 1 calc R
H10B H 0.3142 0.6821 0.7960 0.052 Uiso 1 1 calc R
H10C H 0.3667 0.5467 0.7968 0.052 Uiso 1 1 calc R
C11 C 0.4674(2) 0.7538(4) 0.7121(5) 0.0298(8) Uani 1 1 d .
H11A H 0.4421 0.8252 0.7890 0.025(9) Uiso 1 1 calc R
H11B H 0.5059 0.7984 0.6274 0.037(10) Uiso 1 1 calc R
C12 C 0.5128(2) 0.6557(4) 0.8405(6) 0.0347(9) Uani 1 1 d .
H12A H 0.4765 0.6235 0.9399 0.039(11) Uiso 1 1 calc R
H12B H 0.5303 0.5759 0.7675 0.076(17) Uiso 1 1 calc R
C13 C 0.5850(2) 0.7224(4) 0.9284(6) 0.0398(9) Uani 1 1 d .
H13A H 0.6118 0.6575 1.0107 0.061(14) Uiso 1 1 calc R
H13B H 0.5679 0.8014 1.0010 0.089(19) Uiso 1 1 calc R
H13C H 0.6220 0.7514 0.8306 0.035(10) Uiso 1 1 calc R

loop_
_atom_site_aniso_label
_atom_site_aniso_U_11
_atom_site_aniso_U_22
_atom_site_aniso_U_33
_atom_site_aniso_U_23
_atom_site_aniso_U_13
_atom_site_aniso_U_12
N1 0.0244(15) 0.0226(16) 0.0255(15) -0.0089(13) 0.0020(13) 0.0002(12)
O2 0.0235(14) 0.0293(13) 0.0347(13) -0.0060(11) 0.0001(12) -0.0034(11)
N3 0.0233(16) 0.0197(15) 0.0290(16) -0.0081(14) -0.0036(13) -0.0014(12)
O4 0.0280(14) 0.0266(13) 0.0374(14) -0.0114(12) -0.0018(13) 0.0011(11)
O6 0.0258(12) 0.0201(12) 0.0357(14) -0.0115(11) -0.0007(12) -0.0021(10)
C2 0.0265(19) 0.0193(16) 0.0226(17) 0.0012(13) 0.0017(17) -0.0012(16)
C4 0.029(2) 0.0168(17) 0.0243(18) -0.0008(16) -0.0016(17) 0.0017(14)
C5 0.0243(17) 0.0170(15) 0.0305(19) -0.0057(14) -0.0009(17) -0.0003(15)
C6 0.0259(18) 0.0206(18) 0.0215(18) -0.0002(15) 0.0062(15) -0.0017(15)
C7 0.0258(19) 0.0265(18) 0.030(2) -0.0050(16) 0.0014(17) -0.0018(15)
C8 0.036(2) 0.034(2) 0.034(2) -0.0008(17) 0.0034(18) -0.0062(18)
C9 0.032(2) 0.0229(19) 0.028(2) 0.0029(14) -0.0003(16) 0.0014(16)
C10 0.033(2) 0.031(2) 0.039(2) 0.0086(17) -0.0029(18) -0.0068(16)
C11 0.035(2) 0.0254(18) 0.0291(19) -0.0023(16) 0.0010(17) 0.0016(15)
C12 0.039(2) 0.034(2) 0.031(2) 0.0042(17) -0.0073(18) 0.0048(18)
C13 0.038(2) 0.042(2) 0.040(2) 0.0068(19) -0.010(2) 0.000(2)

loop_
_atom_type_symbol
_atom_type_description
_atom_type_scat_dispersion_real
_atom_type_scat_dispersion_imag
_atom_type_scat_source
C C 0.0033 0.0016 'International Tables Vol C Tables 4.2.6.8 and 6.1.1.4'
H H 0.0000 0.0000 'International Tables Vol C Tables 4.2.6.8 and 6.1.1.4'
N N 0.0061 0.0033 'International Tables Vol C Tables 4.2.6.8 and 6.1.1.4'
O O 0.0106 0.0060 'International Tables Vol C Tables 4.2.6.8 and 6.1.1.4'

loop_
_geom_angle_atom_site_label_1
_geom_angle_atom_site_label_2
_geom_angle_atom_site_label_3
_geom_angle
C2 N1 C6 127.1(3)
C4 N3 C2 125.9(3)
O2 C2 N1 122.9(3)
O2 C2 N3 121.5(3)
N1 C2 N3 115.5(3)
O4 C4 N3 120.2(3)
O4 C4 C5 120.4(3)
N3 C4 C5 119.4(3)
C4 C5 C6 113.4(3)
C4 C5 C7 107.7(3)
C6 C5 C7 107.9(3)
C4 C5 C9 105.8(3)
C6 C5 C9 109.6(3)
C7 C5 C9 112.5(3)
O6 C6 N1 120.2(3)
O6 C6 C5 121.7(3)
N1 C6 C5 118.1(3)
C8 C7 C5 112.6(3)
C11 C9 C10 112.1(3)
C11 C9 C5 114.8(3)
C10 C9 C5 110.7(3)
C9 C11 C12 113.1(3)
C13 C12 C11 111.8(3)

loop_
_geom_bond_atom_site_label_1
_geom_bond_atom_site_label_2
_geom_bond_distance
N1 C2 1.368(5)
N1 C6 1.381(4)
O2 C2 1.202(4)
N3 C4 1.366(4)
N3 C2 1.394(5)
O4 C4 1.229(4)
O6 C6 1.220(4)
C4 C5 1.521(5)
C5 C6 1.522(5)
C5 C7 1.563(5)
C5 C9 1.576(5)
C7 C8 1.520(5)
C9 C11 1.521(5)
C9 C10 1.527(5)
C11 C12 1.538(5)
C12 C13 1.515(5)

loop_
_geom_hbond_atom_site_label_D
_geom_hbond_atom_site_label_H
_geom_hbond_atom_site_label_A
_geom_hbond_distance_DH
_geom_hbond_distance_HA
_geom_hbond_distance_DA
_geom_hbond_angle_DHA
_geom_hbond_site_symmetry_A
N1 H1 O4 0.901(18) 1.98(2) 2.870(4) 170(3) 4
N3 H3 O6 0.863(18) 2.004(19) 2.860(4) 171(3) 4_544
